data_4031492
loop_
_publ_author_name
'Seyferth, D.'
'Henderson, R.S.'
'Fackler, J.P.jr.'
'Mazany, A.M.'

_publ_section_title
;
 The reaction of mue-dithiobis(tricarbonyliron) with dimanganese
 decacarbonyl: A novel product and an interesting structural problem
;
_journal_name_full 'Journal of Organometallic Chemistry'
_journal_page_first 21
_journal_page_last 25
_journal_volume 213
_journal_year 1981
_chemical_formula_sum 'C14 Fe2 Mn2 O14 S2'
_chemical_name_systematic 'S2 Fe2 Mn2 (C O)14'
_space_group_IT_number 14
_symmetry_space_group_name_Hall '-P 2yn'
_symmetry_space_group_name_H-M 'P 1 21/n 1'
_cell_angle_alpha 90
_cell_angle_beta 91.672
_cell_angle_gamma 90
_cell_formula_units_Z 4
_cell_length_a 9.125
_cell_length_b 13.402
_cell_length_c 18.716
_cell_volume 2287.866
_citation_journal_id_ASTM JORCAI
_cod_data_source_file Seyferth_JORCAI_1981_653.cif
_cod_data_source_block C14Fe2Mn2O14S2
_cod_original_sg_symbol_Hall '-P 2ybc (x-z,y,z)'
_cod_database_code 4031492

loop_
_symmetry_equiv_pos_as_xyz
x,y,z
-x+1/2,y+1/2,-z+1/2
-x,-y,-z
x-1/2,-y-1/2,z-1/2

loop_
_atom_site_label
_atom_site_type_symbol
_atom_site_fract_x
_atom_site_fract_y
_atom_site_fract_z
_atom_site_occupancy
_atom_site_U_iso_or_equiv
C9 C+2 0.2636 0.1418 0.0806 1 0.0
O10 O-2 0.0152 0.396 0.3265 1 0.0
Fe2 Fe+1 0.1749 0.2529 0.0578 1 0.0
S2 S-2 -0.0052 0.3571 0.0202 1 0.0
O7 O-2 0.3859 0.4013 0.1099 1 0.0
C12 C+2 -0.1179 0.1613 0.269 1 0.0
O12 O-2 -0.2403 0.1395 0.2665 1 0.0
Fe1 Fe+1 -0.1005 0.2091 0.05676 1 0.0
C1 C+2 -0.0939 0.0821 0.0787 1 0.0
O9 O-2 0.3217 0.065 0.0927 1 0.0
O5 O-2 -0.3134 0.3872 0.2467 1 0.0
S1 S-2 0.033 0.2599 0.1537 1 0.0
Mn1 Mn+1 -0.121 0.388 0.1236 1 0.0
O8 O-2 0.2652 0.2347 -0.0902 1 0.0
C8 C+2 0.2278 0.2404 -0.0312 1 0.0
C10 C+2 0.0391 0.3203 0.3059 1 0.0
O13 O-2 0.3889 0.2497 0.2484 1 0.0
C7 C+2 0.3053 0.3427 0.0869 1 0.0
O11 O-2 0.1472 -0.015 0.2221 1 0.0
O2 O-2 -0.155 0.1702 -0.0951 1 0.0
O1 O-2 -0.0871 -0.0028 0.0915 1 0.0
O3 O-2 -0.4095 0.2265 0.087 1 0.0
C2 C+2 -0.1307 0.1863 -0.0346 1 0.0
C14 C+2 0.1125 0.1498 0.3615 1 0.0
C6 C+2 -0.2511 0.47 0.0803 1 0.0
C3 C+2 -0.2837 0.23 0.0767 1 0.0
Mn2 Mn+1 0.0773 0.1916 0.27 1 0.0
C13 C+2 0.2708 0.2278 0.2591 1 0.0
O6 O-2 -0.3332 0.5251 0.0537 1 0.0
C11 C+2 0.1198 0.0632 0.2386 1 0.0
O4 O-2 0.0556 0.5531 0.1764 1 0.0
C4 C+2 -0.0187 0.4876 0.1569 1 0.0
O14 O-2 0.1327 0.1284 0.4206 1 0.0
C5 C+2 -0.2377 0.3843 0.1982 1 0.0
